data_7709806
loop_
_publ_author_name
'Kim, Doheon'
'Gwak, Geonwoo'
'Han, Jihun'
'Kim, Dongwon'
'Jung, Ok-Sang'

_publ_section_title
;
 Structural properties of [Cu(II)3L6] cages: bridged polyatomic anion
 effects on unprecedented efficiency of heterogeneous catechol oxidation
;
_journal_name_full 'Dalton Transactions'
_journal_paper_doi 10.1039/D2DT00500J
_journal_year 2022
_chemical_formula_sum 'C78 H96 Cu3 F30 N12 Sb4 Si7'
_chemical_formula_weight 2645.91
_space_group_crystal_system orthorhombic
_space_group_IT_number 45
_space_group_name_Hall 'I 2 -2c'
_space_group_name_H-M_alt 'I b a 2'
_atom_sites_solution_hydrogens geom
_atom_sites_solution_primary direct
_audit_creation_method SHELXL-2019/2
_audit_update_record
;
2022-03-15 deposited with the CCDC.	2022-03-21 downloaded from the CCDC.
;
_cell_angle_alpha 90
_cell_angle_beta 90
_cell_angle_gamma 90
_cell_formula_units_Z 8
_cell_length_a 23.392(9)
_cell_length_b 37.04(2)
_cell_length_c 24.939(9)
_cell_measurement_reflns_used 9936
_cell_measurement_temperature 173(2)
_cell_measurement_theta_max 27.89
_cell_measurement_theta_min 2.20
_cell_volume 21608(16)
_computing_cell_refinement 'Bruker APEX4 software'
_computing_data_collection 'Bruker APEX4 software'
_computing_data_reduction 'Bruker APEX4 software'
_computing_molecular_graphics ORTEP
_computing_publication_material CIFTAB
_computing_structure_refinement 'SHELXL-2019/2 (Sheldrick, 2019)'
_computing_structure_solution 'SHELXS-2013/1 (Sheldrick, 2013)'
_diffrn_ambient_temperature 173(2)
_diffrn_measured_fraction_theta_full 0.999
_diffrn_measured_fraction_theta_max 0.999
_diffrn_measurement_device_type 'Photon II detector'
_diffrn_measurement_method 'phi and omega scans'
_diffrn_radiation_type MoK\a
_diffrn_radiation_wavelength 0.71073
_diffrn_reflns_av_R_equivalents 0.2051
_diffrn_reflns_av_unetI/netI 0.1312
_diffrn_reflns_Laue_measured_fraction_full 0.999
_diffrn_reflns_Laue_measured_fraction_max 0.999
_diffrn_reflns_limit_h_max 28
_diffrn_reflns_limit_h_min -28
_diffrn_reflns_limit_k_max 44
_diffrn_reflns_limit_k_min -45
_diffrn_reflns_limit_l_max 30
_diffrn_reflns_limit_l_min -30
_diffrn_reflns_number 146919
_diffrn_reflns_point_group_measured_fraction_full 0.999
_diffrn_reflns_point_group_measured_fraction_max 0.999
_diffrn_reflns_theta_full 25.242
_diffrn_reflns_theta_max 25.999
_diffrn_reflns_theta_min 2.000
_diffrn_source 'Ius Microfocus'
_exptl_absorpt_coefficient_mu 1.737
_exptl_absorpt_correction_T_max 0.7457
_exptl_absorpt_correction_T_min 0.5119
_exptl_absorpt_correction_type multi-scan
_exptl_absorpt_process_details SADABS
_exptl_crystal_colour purple
_exptl_crystal_density_diffrn 1.627
_exptl_crystal_description block
_exptl_crystal_F_000 10456
_exptl_crystal_size_max 0.240
_exptl_crystal_size_mid 0.220
_exptl_crystal_size_min 0.130
_refine_diff_density_max 1.156
_refine_diff_density_min -0.954
_refine_diff_density_rms 0.145
_refine_ls_abs_structure_details
;
 Flack x determined using 3306 quotients [(I+)-(I-)]/[(I+)+(I-)]
 (Parsons, Flack and Wagner, Acta Cryst. B69 (2013) 249-259).
;
_refine_ls_abs_structure_Flack -0.008(16)
_refine_ls_extinction_method none
_refine_ls_goodness_of_fit_ref 1.048
_refine_ls_hydrogen_treatment constr
_refine_ls_matrix_type full
_refine_ls_number_parameters 1127
_refine_ls_number_reflns 21212
_refine_ls_number_restraints 2441
_refine_ls_restrained_S_all 1.038
_refine_ls_R_factor_all 0.2005
_refine_ls_R_factor_gt 0.0927
_refine_ls_shift/su_max 0.007
_refine_ls_shift/su_mean 0.000
_refine_ls_structure_factor_coef Fsqd
_refine_ls_weighting_details 'w=1/[\s^2^(Fo^2^)+(0.1485P)^2^+34.9748P] where P=(Fo^2^+2Fc^2^)/3'
_refine_ls_weighting_scheme calc
_refine_ls_wR_factor_gt 0.2254
_refine_ls_wR_factor_ref 0.2975
_reflns_Friedel_coverage 0.951
_reflns_Friedel_fraction_full 0.999
_reflns_Friedel_fraction_max 0.999
_reflns_number_gt 9435
_reflns_number_total 21212
_reflns_threshold_expression 'I > 2\s(I)'
_cod_data_source_file d2dt00500j2.cif
_cod_data_source_block CuSbF6
_cod_depositor_comments
;
The following automatic conversions were performed:

data item '_exptl_absorpt_correction_type' value 'MULTI-SCAN' was
changed to 'multi-scan' in accordance with the
/home/data/users/saulius/crontab/automatic-downloads/rss-feeds/RSC/lib/dictionaries/cif_core.dic
dictionary named 'cif_core.dic' version 2.4.2 last updated on
2011-04-26.

Automatic conversion script
Id: cif_fix_values 7556 2019-12-06 15:28:31Z antanas 
;
_cod_original_cell_volume 21609(17)
_cod_database_code 7709806
_shelx_shelxl_version_number 2019/2
_shelx_space_group_comment
;
The symmetry employed for this shelxl refinement is uniquely defined
by the following loop, which should always be used as a source of
symmetry information in preference to the above space-group names.
They are only intended as comments.
;
_shelx_estimated_absorpt_t_min 0.681
_shelx_estimated_absorpt_t_max 0.806

loop_
_space_group_symop_operation_xyz
'x, y, z'
'-x, -y, z'
'x+1/2, -y+1/2, z'
'-x+1/2, y+1/2, z'
'x+1/2, y+1/2, z+1/2'
'-x+1/2, -y+1/2, z+1/2'
'x+1, -y+1, z+1/2'
'-x+1, y+1, z+1/2'

loop_
_atom_site_label
_atom_site_type_symbol
_atom_site_fract_x
_atom_site_fract_y
_atom_site_fract_z
_atom_site_U_iso_or_equiv
_atom_site_adp_type
_atom_site_occupancy
_atom_site_site_symmetry_order
_atom_site_calc_flag
_atom_site_refinement_flags_posn
_atom_site_refinement_flags_adp
_atom_site_refinement_flags_occupancy
_atom_site_disorder_assembly
_atom_site_disorder_group
Si1 Si 0.9297(3) 0.33605(18) 0.5822(3) 0.0691(16) Uani 1 1 d . U . . .
F1 F 0.7770(6) 0.3435(4) 0.4191(5) 0.083(3) Uani 1 1 d . U . . .
Cu1 Cu 0.58195(13) 0.36005(8) 0.46535(12) 0.0732(8) Uani 1 1 d . U . . .
Cu2 Cu 0.83410(13) 0.30361(8) 0.37803(12) 0.0748(8) Uani 1 1 d . U . . .
Si2 Si 0.6917(3) 0.3977(2) 0.6630(3) 0.0798(18) Uani 1 1 d . U . . .
C2 C 0.5919(11) 0.5370(7) 0.3546(13) 0.096(7) Uani 1 1 d . U . . .
H2A H 0.554675 0.528819 0.341360 0.144 Uiso 1 1 calc R U . . .
H2B H 0.586408 0.552320 0.386231 0.144 Uiso 1 1 calc R U . . .
H2C H 0.611255 0.550942 0.326477 0.144 Uiso 1 1 calc R U . . .
Si3 Si 0.6936(4) 0.2321(3) 0.5338(4) 0.116(3) Uani 1 1 d . U . . .
Cu3 Cu 0.83021(10) 0.46630(7) 0.50631(10) 0.0607(7) Uani 1 1 d . U . . .
Si4 Si 0.8966(4) 0.4411(2) 0.2902(3) 0.089(2) Uani 1 1 d . U . . .
Si5 Si 0.6452(4) 0.3402(2) 0.2463(3) 0.090(2) Uani 1 1 d . U . . .
Si6 Si 0.6376(3) 0.49614(18) 0.3734(3) 0.0750(18) Uani 1 1 d . U . . .
C6 C 0.9936(12) 0.3208(8) 0.6195(12) 0.095(6) Uani 1 1 d . U . . .
H6A H 1.024984 0.338423 0.614587 0.114 Uiso 1 1 calc R U . . .
H6B H 0.984676 0.319351 0.658219 0.114 Uiso 1 1 calc R U . . .
C7 C 0.6678(14) 0.4103(10) 0.7314(11) 0.108(8) Uani 1 1 d . U . . .
H7A H 0.632712 0.424626 0.729078 0.163 Uiso 1 1 calc R U . . .
H7B H 0.660428 0.388338 0.752248 0.163 Uiso 1 1 calc R U . . .
H7C H 0.697724 0.424493 0.749060 0.163 Uiso 1 1 calc R U . . .
Si7 Si 0.7460(2) 0.37888(14) 0.4518(2) 0.0517(12) Uani 1 1 d . U . . .
F8 F 0.7583(6) 0.3588(3) 0.5100(5) 0.074(3) Uani 1 1 d . U . . .
F9 F 0.7102(7) 0.4131(4) 0.4834(5) 0.093(4) Uani 1 1 d . U . . .
F10 F 0.8050(6) 0.4026(4) 0.4585(6) 0.102(4) Uani 1 1 d . U . . .
F11 F 0.7350(5) 0.3977(3) 0.3915(5) 0.075(3) Uani 1 1 d . U . . .
F12 F 0.6815(5) 0.3574(3) 0.4480(5) 0.076(3) Uani 1 1 d . U . . .
C57 C 0.9561(15) 0.4558(11) 0.2468(12) 0.133(9) Uani 1 1 d . U . . .
H57A H 0.989912 0.440965 0.254230 0.200 Uiso 1 1 calc R U . . .
H57B H 0.945080 0.452931 0.209134 0.200 Uiso 1 1 calc R U . . .
H57C H 0.964840 0.481162 0.254035 0.200 Uiso 1 1 calc R U . . .
C58 C 0.8684(12) 0.3078(7) 0.6014(11) 0.086(6) Uani 1 1 d . U . . .
H58A H 0.834314 0.315733 0.581746 0.129 Uiso 1 1 calc R U . . .
H58B H 0.876516 0.282518 0.592559 0.129 Uiso 1 1 calc R U . . .
H58C H 0.861542 0.310029 0.640002 0.129 Uiso 1 1 calc R U . . .
C64 C 0.6444(12) 0.4649(7) 0.3131(10) 0.092(6) Uani 1 1 d D U . . .
H64A H 0.669410 0.444391 0.322819 0.111 Uiso 1 1 calc R U . . .
H64B H 0.606202 0.455105 0.304331 0.111 Uiso 1 1 calc R U . . .
C65 C 0.6078(14) 0.3216(11) 0.1875(12) 0.123(9) Uani 1 1 d . U . . .
H65A H 0.586304 0.340890 0.169689 0.184 Uiso 1 1 calc R U . . .
H65B H 0.635816 0.311469 0.162519 0.184 Uiso 1 1 calc R U . . .
H65C H 0.581388 0.302620 0.199108 0.184 Uiso 1 1 calc R U . . .
C66 C 0.6953(14) 0.3789(9) 0.2308(14) 0.121(7) Uani 1 1 d D U . . .
H66A H 0.673904 0.401242 0.222490 0.145 Uiso 1 1 calc R U . . .
H66B H 0.721731 0.383526 0.261022 0.145 Uiso 1 1 calc R U . . .
C67 C 0.8303(14) 0.4665(9) 0.2806(14) 0.115(7) Uani 1 1 d . U . . .
H67A H 0.810562 0.457747 0.247967 0.138 Uiso 1 1 calc R U . . .
H67B H 0.804626 0.462502 0.311589 0.138 Uiso 1 1 calc R U . . .
C68 C 0.7561(12) 0.3713(9) 0.6653(12) 0.101(6) Uani 1 1 d . U . . .
H68A H 0.767602 0.364084 0.628666 0.121 Uiso 1 1 calc R U . . .
H68B H 0.787501 0.385563 0.681447 0.121 Uiso 1 1 calc R U . . .
C69 C 0.6709(16) 0.1855(9) 0.5497(18) 0.147(10) Uani 1 1 d . U . . .
H69A H 0.633927 0.186030 0.568082 0.220 Uiso 1 1 calc R U . . .
H69B H 0.667381 0.171577 0.516387 0.220 Uiso 1 1 calc R U . . .
H69C H 0.699466 0.174079 0.572940 0.220 Uiso 1 1 calc R U . . .
C70 C 0.6923(15) 0.2570(11) 0.6019(14) 0.134(7) Uani 1 1 d . U . . .
H70A H 0.706108 0.282009 0.596127 0.160 Uiso 1 1 calc R U . . .
H70B H 0.652125 0.258642 0.614117 0.160 Uiso 1 1 calc R U . . .
N11 N 0.5890(6) 0.3059(3) 0.4610(6) 0.078(4) Uani 1 1 d G U . . .
C52 C 0.6321(6) 0.2892(4) 0.4903(6) 0.078(5) Uani 1 1 d G U . . .
H52 H 0.657403 0.303274 0.511454 0.094 Uiso 1 1 calc R U . . .
C30 C 0.6381(7) 0.2519(4) 0.4885(8) 0.095(5) Uani 1 1 d G U . . .
C31 C 0.6011(9) 0.2313(3) 0.4575(9) 0.117(7) Uani 1 1 d G U . . .
H31 H 0.605193 0.205765 0.456343 0.140 Uiso 1 1 calc R U . . .
C32 C 0.5579(8) 0.2480(4) 0.4283(8) 0.117(8) Uani 1 1 d G U . . .
H32 H 0.532604 0.233878 0.407104 0.141 Uiso 1 1 calc R U . . .
C33 C 0.5519(7) 0.2853(4) 0.4300(7) 0.101(7) Uani 1 1 d G U . . .
H33 H 0.522414 0.296689 0.410039 0.121 Uiso 1 1 calc R U . . .
N10 N 0.5623(6) 0.3647(4) 0.3881(5) 0.078(4) Uani 1 1 d G U . . .
C3 C 0.5120(6) 0.3813(4) 0.3715(6) 0.091(5) Uani 1 1 d G U . . .
H3 H 0.485294 0.389671 0.397319 0.109 Uiso 1 1 calc R U . . .
C71 C 0.5009(6) 0.3856(4) 0.3171(7) 0.099(6) Uani 1 1 d G U . . .
H71 H 0.466571 0.396971 0.305788 0.119 Uiso 1 1 calc R U . . .
C72 C 0.5401(8) 0.3734(5) 0.2794(5) 0.096(6) Uani 1 1 d G U . . .
H72 H 0.532467 0.376324 0.242202 0.115 Uiso 1 1 calc R U . . .
C5 C 0.5903(7) 0.3568(5) 0.2960(5) 0.082(4) Uani 1 1 d G U . . .
C4 C 0.6015(5) 0.3524(4) 0.3503(6) 0.081(5) Uani 1 1 d G U . . .
H4 H 0.635812 0.341078 0.361679 0.097 Uiso 1 1 calc R U . . .
N1 N 0.8221(7) 0.2642(4) 0.4327(6) 0.081(4) Uani 1 1 d G U . . .
C25 C 0.7705(6) 0.2619(4) 0.4601(7) 0.085(5) Uani 1 1 d G U . . .
H25 H 0.740528 0.278390 0.452318 0.102 Uiso 1 1 calc R U . . .
C26 C 0.7627(6) 0.2354(5) 0.4990(7) 0.098(5) Uani 1 1 d G U . . .
C1 C 0.8065(8) 0.2113(4) 0.5104(7) 0.107(6) Uani 1 1 d G U . . .
H1 H 0.801126 0.193204 0.537004 0.129 Uiso 1 1 calc R U . . .
C27 C 0.8581(7) 0.2136(4) 0.4830(8) 0.106(6) Uani 1 1 d G U . . .
H27 H 0.887997 0.197042 0.490831 0.128 Uiso 1 1 calc R U . . .
C28 C 0.8659(6) 0.2400(4) 0.4441(7) 0.089(6) Uani 1 1 d G U . . .
H28 H 0.901134 0.241553 0.425401 0.107 Uiso 1 1 calc R U . . .
N6 N 0.9026(5) 0.3210(4) 0.4204(5) 0.071(4) Uani 1 1 d G U . . .
C20 C 0.9545(6) 0.3303(4) 0.3970(4) 0.073(5) Uani 1 1 d G U . . .
H20 H 0.958963 0.328980 0.359221 0.088 Uiso 1 1 calc R U . . .
C21 C 0.9998(4) 0.3415(4) 0.4290(5) 0.069(5) Uani 1 1 d G U . . .
H21 H 1.035281 0.347895 0.412982 0.082 Uiso 1 1 calc R U . . .
C22 C 0.9933(5) 0.3434(4) 0.4843(5) 0.068(5) Uani 1 1 d G U . . .
H22 H 1.024273 0.351105 0.506120 0.081 Uiso 1 1 calc R U . . .
C23 C 0.9414(6) 0.3341(4) 0.5077(4) 0.066(4) Uani 1 1 d G U . . .
C24 C 0.8961(4) 0.3229(4) 0.4757(5) 0.067(4) Uani 1 1 d G U . . .
H24 H 0.860627 0.316486 0.491736 0.080 Uiso 1 1 calc R U . . .
N5 N 0.7634(5) 0.4693(4) 0.5562(5) 0.067(4) Uani 1 1 d G U . . .
C34 C 0.7360(6) 0.5018(3) 0.5671(6) 0.081(5) Uani 1 1 d G U . . .
H34 H 0.746150 0.522942 0.547855 0.097 Uiso 1 1 calc R U . . .
C35 C 0.6937(7) 0.5032(4) 0.6062(7) 0.102(7) Uani 1 1 d G U . . .
H35 H 0.674996 0.525426 0.613703 0.123 Uiso 1 1 calc R U . . .
C36 C 0.6789(6) 0.4722(5) 0.6344(6) 0.102(7) Uani 1 1 d G U . . .
H36 H 0.650007 0.473257 0.661138 0.122 Uiso 1 1 calc R U . . .
C37 C 0.7063(7) 0.4398(4) 0.6235(6) 0.077(4) Uani 1 1 d G U . . .
C38 C 0.7486(6) 0.4383(3) 0.5844(6) 0.070(5) Uani 1 1 d G U . . .
H38 H 0.767326 0.416119 0.576878 0.084 Uiso 1 1 calc R U . . .
N3 N 0.7918(5) 0.4990(3) 0.4531(5) 0.062(4) Uani 1 1 d G U . . .
C47 C 0.7376(5) 0.4895(3) 0.4353(6) 0.069(5) Uani 1 1 d G U . . .
H47 H 0.719927 0.468031 0.448122 0.083 Uiso 1 1 calc R U . . .
C48 C 0.7091(5) 0.5113(4) 0.3987(6) 0.073(5) Uani 1 1 d G U . . .
C49 C 0.7349(6) 0.5427(4) 0.3800(6) 0.080(6) Uani 1 1 d G U . . .
H49 H 0.715419 0.557659 0.355004 0.097 Uiso 1 1 calc R U . . .
C50 C 0.7891(6) 0.5522(3) 0.3978(6) 0.083(6) Uani 1 1 d G U . . .
H50 H 0.806756 0.573631 0.385028 0.099 Uiso 1 1 calc R U . . .
C51 C 0.8176(5) 0.5303(4) 0.4344(6) 0.070(5) Uani 1 1 d G U . . .
H51 H 0.854679 0.536803 0.446600 0.084 Uiso 1 1 calc R U . . .
N7 N 0.8553(6) 0.3350(4) 0.3152(5) 0.074(4) Uani 1 1 d G U . . .
C16 C 0.8633(7) 0.3195(3) 0.2651(6) 0.089(5) Uani 1 1 d G U . . .
H16 H 0.856280 0.294433 0.259978 0.107 Uiso 1 1 calc R U . . .
C17 C 0.8817(8) 0.3406(5) 0.2223(5) 0.094(6) Uani 1 1 d G U . . .
H17 H 0.887223 0.329952 0.188018 0.113 Uiso 1 1 calc R U . . .
C18 C 0.8921(7) 0.3772(4) 0.2298(5) 0.092(6) Uani 1 1 d G U . . .
H18 H 0.904619 0.391586 0.200542 0.110 Uiso 1 1 calc R U . . .
C11 C 0.8840(7) 0.3927(3) 0.2799(6) 0.076(4) Uani 1 1 d G U . . .
C19 C 0.8656(7) 0.3716(4) 0.3227(4) 0.073(5) Uani 1 1 d G U . . .
H19 H 0.860131 0.382184 0.356989 0.087 Uiso 1 1 calc R U . . .
N12 N 0.5790(5) 0.4139(3) 0.4719(6) 0.064(3) Uani 1 1 d G U . . .
C29 C 0.5562(6) 0.4319(4) 0.5159(5) 0.080(5) Uani 1 1 d G U . . .
H29 H 0.540352 0.418634 0.544828 0.096 Uiso 1 1 calc R U . . .
C53 C 0.5566(7) 0.4695(4) 0.5174(6) 0.090(6) Uani 1 1 d G U . . .
H53 H 0.541072 0.481778 0.547487 0.108 Uiso 1 1 calc R U . . .
C54 C 0.5799(7) 0.4889(3) 0.4751(7) 0.082(5) Uani 1 1 d G U . . .
H54 H 0.580145 0.514561 0.476145 0.099 Uiso 1 1 calc R U . . .
C55 C 0.6026(6) 0.4709(3) 0.4311(6) 0.069(4) Uani 1 1 d G U . . .
C56 C 0.6022(5) 0.4334(3) 0.4295(5) 0.062(4) Uani 1 1 d G U . . .
H56 H 0.617778 0.421057 0.399484 0.074 Uiso 1 1 calc R U . . .
N4 N 0.8943(4) 0.4585(3) 0.4537(4) 0.059(3) Uani 1 1 d G U . . .
C42 C 0.8793(4) 0.4532(4) 0.4004(5) 0.057(4) Uani 1 1 d G U . . .
H42 H 0.840270 0.453990 0.389969 0.068 Uiso 1 1 calc R U . . .
C43 C 0.9215(6) 0.4469(4) 0.3623(4) 0.066(4) Uani 1 1 d G U . . .
C44 C 0.9786(5) 0.4457(4) 0.3775(5) 0.072(5) Uani 1 1 d G U . . .
H44 H 1.007407 0.441389 0.351437 0.086 Uiso 1 1 calc R U . . .
C45 C 0.9936(4) 0.4510(4) 0.4309(5) 0.072(5) Uani 1 1 d G U . . .
H45 H 1.032627 0.450270 0.441272 0.086 Uiso 1 1 calc R U . . .
C46 C 0.9514(5) 0.4574(4) 0.4690(4) 0.067(5) Uani 1 1 d G U . . .
H46 H 0.961669 0.461011 0.505457 0.081 Uiso 1 1 calc R U . . .
N13 N 0.5879(6) 0.3558(4) 0.5439(4) 0.077(4) Uani 1 1 d G U . . .
C59 C 0.5483(5) 0.3349(4) 0.5717(6) 0.076(5) Uani 1 1 d G U . . .
H59 H 0.519390 0.322237 0.552668 0.092 Uiso 1 1 calc R U . . .
C60 C 0.5511(6) 0.3325(4) 0.6272(6) 0.096(6) Uani 1 1 d G U . . .
H60 H 0.524097 0.318247 0.646205 0.115 Uiso 1 1 calc R U . . .
C61 C 0.5935(7) 0.3510(5) 0.6551(4) 0.086(6) Uani 1 1 d G U . . .
H61 H 0.595379 0.349391 0.693042 0.103 Uiso 1 1 calc R U . . .
C62 C 0.6330(6) 0.3719(4) 0.6273(5) 0.079(5) Uani 1 1 d G U . . .
C63 C 0.6302(5) 0.3743(4) 0.5718(5) 0.073(5) Uani 1 1 d G U . . .
H63 H 0.657249 0.388516 0.552803 0.087 Uiso 1 1 calc R U . . .
N8 N 0.7647(6) 0.2862(4) 0.3371(6) 0.087(4) Uani 1 1 d G U . . .
C9 C 0.7523(8) 0.2500(4) 0.3287(8) 0.108(7) Uani 1 1 d G U . . .
H9 H 0.774997 0.231882 0.345349 0.130 Uiso 1 1 calc R U . . .
C12 C 0.7069(9) 0.2402(3) 0.2959(9) 0.120(7) Uani 1 1 d G U . . .
H12 H 0.698470 0.215397 0.290105 0.144 Uiso 1 1 calc R U . . .
C13 C 0.6737(7) 0.2667(5) 0.2715(8) 0.104(7) Uani 1 1 d G U . . .
H13 H 0.642667 0.259964 0.249089 0.125 Uiso 1 1 calc R U . . .
C14 C 0.6860(7) 0.3029(4) 0.2800(7) 0.087(5) Uani 1 1 d G U . . .
C15 C 0.7315(7) 0.3127(3) 0.3128(7) 0.079(5) Uani 1 1 d G U . . .
H15 H 0.739919 0.337504 0.318560 0.095 Uiso 1 1 calc R U . . .
N2 N 0.8748(5) 0.4408(3) 0.5626(4) 0.062(3) Uani 1 1 d G U . . .
C8 C 0.8882(6) 0.4045(3) 0.5557(4) 0.057(4) Uani 1 1 d G U . . .
H8 H 0.879131 0.392725 0.522962 0.068 Uiso 1 1 calc R U . . .
C10 C 0.9147(6) 0.3854(3) 0.5968(5) 0.064(4) Uani 1 1 d G U . . .
C41 C 0.9280(7) 0.4027(4) 0.6447(5) 0.085(6) Uani 1 1 d G U . . .
H41 H 0.946130 0.389630 0.672767 0.102 Uiso 1 1 calc R U . . .
C40 C 0.9146(7) 0.4389(4) 0.6516(4) 0.086(6) Uani 1 1 d G U . . .
H40 H 0.923625 0.450681 0.684405 0.103 Uiso 1 1 calc R U . . .
C39 C 0.8880(7) 0.4580(3) 0.6106(5) 0.071(5) Uani 1 1 d G U . . .
H39 H 0.878872 0.482754 0.615322 0.085 Uiso 1 1 calc R U . . .
C73 C 0.669(2) 0.4836(13) 0.2630(14) 0.182(16) Uani 1 1 d D U . . .
H73A H 0.671353 0.466122 0.233598 0.273 Uiso 1 1 calc R U . . .
H73B H 0.643992 0.503604 0.252561 0.273 Uiso 1 1 calc R U . . .
H73C H 0.707260 0.492880 0.271066 0.273 Uiso 1 1 calc R U . . .
C74 C 0.727(2) 0.3648(13) 0.1815(18) 0.191(16) Uani 1 1 d D U . . .
H74A H 0.755054 0.382913 0.169648 0.286 Uiso 1 1 calc R U . . .
H74B H 0.747407 0.342416 0.190818 0.286 Uiso 1 1 calc R U . . .
H74C H 0.699992 0.359979 0.152617 0.286 Uiso 1 1 calc R U . . .
C75 C 0.842(2) 0.5045(12) 0.275(2) 0.201(17) Uani 1 1 d . U . . .
H75A H 0.805884 0.517561 0.270168 0.301 Uiso 1 1 calc R U . . .
H75B H 0.860876 0.513239 0.307798 0.301 Uiso 1 1 calc R U . . .
H75C H 0.866803 0.508490 0.244259 0.301 Uiso 1 1 calc R U . . .
C76 C 1.0136(19) 0.2813(10) 0.5977(19) 0.168(15) Uani 1 1 d . U . . .
H76A H 1.047460 0.273398 0.617541 0.252 Uiso 1 1 calc R U . . .
H76B H 0.982548 0.263932 0.602944 0.252 Uiso 1 1 calc R U . . .
H76C H 1.022769 0.282962 0.559406 0.252 Uiso 1 1 calc R U . . .
C77 C 0.725(2) 0.2415(16) 0.6436(17) 0.192(16) Uani 1 1 d . U . . .
H77A H 0.721321 0.256194 0.676048 0.288 Uiso 1 1 calc R U . . .
H77B H 0.711080 0.217005 0.650801 0.288 Uiso 1 1 calc R U . . .
H77C H 0.765232 0.240446 0.632755 0.288 Uiso 1 1 calc R U . . .
C78 C 0.7423(19) 0.3343(12) 0.7032(18) 0.165(14) Uani 1 1 d . U . . .
H78A H 0.776746 0.319226 0.705239 0.248 Uiso 1 1 calc R U . . .
H78B H 0.731069 0.341754 0.739335 0.248 Uiso 1 1 calc R U . . .
H78C H 0.711252 0.320364 0.686771 0.248 Uiso 1 1 calc R U . . .
F1A F 0.8943(11) 0.3289(8) 0.8410(9) 0.170(6) Uani 1 1 d . U . . .
Sb1A Sb 0.88953(10) 0.37090(8) 0.80323(8) 0.1227(9) Uani 1 1 d . U . . .
F2A F 0.8151(10) 0.3785(9) 0.8075(11) 0.202(7) Uani 1 1 d . U . . .
F3A F 0.8891(14) 0.4125(9) 0.7702(10) 0.197(7) Uani 1 1 d . U . . .
F4A F 0.9684(8) 0.3678(6) 0.7994(8) 0.140(5) Uani 1 1 d . U . . .
F5A F 0.9008(8) 0.3976(6) 0.8648(7) 0.131(5) Uani 1 1 d . U . . .
F6A F 0.8822(10) 0.3481(8) 0.7397(9) 0.174(7) Uani 1 1 d . U . . .
F1B F 0.8763(11) 0.5505(6) 0.6338(8) 0.151(6) Uani 1 1 d . U . . .
Sb1B Sb 0.88958(8) 0.57073(4) 0.56931(7) 0.0798(5) Uani 1 1 d . U . . .
F2B F 0.8102(9) 0.5784(5) 0.5580(9) 0.141(5) Uani 1 1 d . U . . .
F3B F 0.9031(9) 0.5894(5) 0.5026(7) 0.130(5) Uani 1 1 d . U . . .
F4B F 0.9631(10) 0.5625(6) 0.5771(11) 0.168(6) Uani 1 1 d . U . . .
F5B F 0.8806(8) 0.5245(4) 0.5393(7) 0.111(5) Uani 1 1 d . U . . .
F6B F 0.8993(10) 0.6166(5) 0.5996(8) 0.137(6) Uani 1 1 d . U . . .
Sb1C Sb 0.43797(10) 0.27631(6) 0.28611(9) 0.1137(8) Uani 1 1 d . U . A 1
F1C F 0.5105(17) 0.2357(10) 0.2799(17) 0.267(11) Uani 1 1 d . U . A 1
F2C F 0.3841(13) 0.2504(8) 0.3271(10) 0.204(8) Uani 1 1 d . U . A 1
F3C F 0.3824(11) 0.3147(8) 0.2778(11) 0.184(7) Uani 1 1 d . U . A 1
F4C F 0.4774(10) 0.3082(6) 0.2422(9) 0.163(6) Uani 1 1 d . U . A 1
F5C F 0.4008(12) 0.2594(7) 0.2276(9) 0.176(6) Uani 1 1 d . U . A 1
F6C F 0.4528(10) 0.3001(6) 0.3490(8) 0.154(6) Uani 1 1 d . U . A 1
Sb1D Sb 0.3991(2) 0.38998(12) 0.5278(3) 0.160(3) Uani 0.525(6) 1 d . U P B 2
F1D F 0.4573(13) 0.3593(7) 0.4914(17) 0.126(7) Uani 0.525(6) 1 d . U P B 2
F2D F 0.4278(19) 0.4253(10) 0.479(3) 0.177(9) Uani 0.525(6) 1 d . U P B 2
F3D F 0.351(2) 0.4101(15) 0.569(3) 0.213(10) Uani 0.525(6) 1 d . U P B 2
F4D F 0.383(2) 0.3434(13) 0.567(3) 0.188(10) Uani 0.525(6) 1 d . U P B 2
F5D F 0.4556(19) 0.3950(11) 0.590(2) 0.174(9) Uani 0.525(6) 1 d . U P B 2
F6D F 0.3567(18) 0.3729(13) 0.460(2) 0.184(9) Uani 0.525(6) 1 d . U P B 2
Sb1E Sb 0.52569(18) 0.45829(13) 0.16751(19) 0.109(2) Uani 0.475(6) 1 d . U P B 3
F1E F 0.5641(18) 0.4995(14) 0.197(2) 0.156(10) Uani 0.475(6) 1 d . U P B 3
F2E F 0.5605(18) 0.4604(12) 0.097(2) 0.145(9) Uani 0.475(6) 1 d . U P B 3
F3E F 0.4822(19) 0.4191(13) 0.139(2) 0.156(8) Uani 0.475(6) 1 d . U P B 3
F4E F 0.489(2) 0.4502(12) 0.2317(18) 0.145(8) Uani 0.475(6) 1 d . U P B 3
F5E F 0.583(2) 0.4279(13) 0.189(2) 0.162(9) Uani 0.475(6) 1 d . U P B 3
F6E F 0.4557(18) 0.4661(15) 0.147(2) 0.156(8) Uani 0.475(6) 1 d . U P B 3

loop_
_atom_site_aniso_label
_atom_site_aniso_U_11
_atom_site_aniso_U_22
_atom_site_aniso_U_33
_atom_site_aniso_U_23
_atom_site_aniso_U_13
_atom_site_aniso_U_12
Si1 0.071(4) 0.067(4) 0.069(4) 0.015(3) 0.001(3) 0.006(3)
F1 0.091(7) 0.090(6) 0.067(6) -0.002(5) 0.005(5) 0.017(5)
Cu1 0.0830(18) 0.0563(16) 0.0803(18) 0.0085(14) -0.0002(16) -0.0069(14)
Cu2 0.0792(18) 0.0620(16) 0.0832(18) -0.0051(15) -0.0083(15) 0.0109(14)
Si2 0.074(4) 0.100(5) 0.065(4) 0.006(3) 0.010(3) -0.001(4)
C2 0.079(13) 0.076(12) 0.132(18) 0.027(11) -0.027(13) 0.007(10)
Si3 0.103(5) 0.102(6) 0.143(6) 0.067(5) -0.022(5) -0.011(5)
Cu3 0.0545(14) 0.0647(16) 0.0629(15) 0.0047(13) -0.0011(12) -0.0017(12)
Si4 0.114(5) 0.094(5) 0.058(4) 0.015(3) 0.006(4) -0.027(4)
Si5 0.091(5) 0.097(5) 0.082(4) 0.011(4) -0.019(4) -0.007(4)
Si6 0.064(4) 0.059(4) 0.102(5) 0.021(3) -0.025(3) -0.001(3)
C6 0.093(11) 0.090(12) 0.103(12) 0.033(11) -0.010(10) 0.013(10)
C7 0.117(18) 0.13(2) 0.077(10) -0.003(10) 0.023(11) -0.013(14)
Si7 0.057(3) 0.043(3) 0.055(3) 0.006(2) -0.010(3) -0.008(2)
F8 0.095(8) 0.068(7) 0.059(5) 0.004(5) -0.005(5) -0.002(6)
F9 0.132(9) 0.072(7) 0.075(7) 0.003(6) -0.004(7) 0.012(6)
F10 0.100(7) 0.103(9) 0.102(9) 0.028(7) -0.029(7) -0.036(7)
F11 0.086(8) 0.074(7) 0.063(6) 0.005(5) -0.016(5) -0.006(6)
F12 0.065(5) 0.070(6) 0.092(7) 0.007(5) -0.006(5) 0.000(4)
C57 0.141(15) 0.18(2) 0.078(12) 0.008(15) 0.010(13) -0.079(15)
C58 0.104(12) 0.068(12) 0.085(14) -0.005(11) 0.029(11) -0.002(10)
C64 0.083(13) 0.092(13) 0.102(10) 0.004(9) -0.012(10) -0.019(10)
C65 0.110(18) 0.17(2) 0.092(13) -0.010(13) -0.022(11) -0.007(14)
C66 0.101(14) 0.108(13) 0.155(17) 0.032(12) -0.003(12) -0.008(11)
C67 0.136(13) 0.103(12) 0.105(15) 0.011(13) -0.026(11) -0.009(11)
C68 0.082(10) 0.122(14) 0.099(14) 0.018(11) 0.004(10) 0.007(10)
C69 0.14(2) 0.098(12) 0.20(2) 0.084(12) -0.021(17) -0.014(13)
C70 0.116(16) 0.149(16) 0.136(11) 0.044(11) -0.029(10) 0.006(15)
N11 0.083(9) 0.061(6) 0.091(10) 0.016(6) -0.021(8) -0.008(6)
C52 0.074(11) 0.064(8) 0.096(13) 0.015(9) -0.018(9) -0.011(8)
C30 0.096(10) 0.063(8) 0.126(12) 0.034(9) -0.024(9) -0.017(8)
C31 0.133(15) 0.069(10) 0.149(17) 0.017(10) -0.050(12) -0.014(9)
C32 0.126(15) 0.073(10) 0.153(17) 0.006(12) -0.054(13) -0.016(11)
C33 0.109(13) 0.072(9) 0.122(15) 0.014(10) -0.046(12) -0.015(9)
N10 0.086(9) 0.052(8) 0.094(7) 0.007(6) -0.019(6) 0.004(7)
C3 0.093(11) 0.063(12) 0.116(10) 0.000(10) -0.025(9) 0.007(9)
C71 0.104(12) 0.071(13) 0.122(12) 0.003(12) -0.037(9) 0.024(11)
C72 0.101(11) 0.081(13) 0.105(11) -0.006(10) -0.041(8) 0.004(10)
C5 0.091(9) 0.069(11) 0.085(8) 0.005(8) -0.028(7) -0.004(8)
C4 0.090(11) 0.070(12) 0.082(7) 0.011(9) -0.018(7) 0.000(9)
N1 0.087(9) 0.066(8) 0.091(9) -0.003(7) -0.024(7) 0.003(7)
C25 0.093(10) 0.055(10) 0.109(12) 0.004(9) -0.018(9) -0.002(8)
C26 0.099(8) 0.062(10) 0.132(12) 0.027(9) -0.030(8) -0.006(8)
C1 0.113(11) 0.065(12) 0.144(15) 0.025(11) -0.024(11) 0.003(9)
C27 0.109(11) 0.072(12) 0.139(16) 0.017(10) -0.026(11) 0.005(11)
C28 0.097(11) 0.052(11) 0.118(14) 0.000(9) -0.021(10) 0.009(9)
N6 0.074(7) 0.071(9) 0.070(7) -0.008(7) 0.009(6) 0.009(6)
C20 0.071(8) 0.078(12) 0.071(9) 0.009(9) 0.011(7) 0.018(9)
C21 0.062(8) 0.070(12) 0.074(9) 0.019(9) 0.013(7) 0.014(8)
C22 0.055(8) 0.069(11) 0.079(8) 0.004(9) 0.004(7) 0.018(8)
C23 0.057(8) 0.065(10) 0.077(7) 0.004(7) 0.006(6) 0.015(8)
C24 0.066(9) 0.064(11) 0.071(7) -0.001(8) 0.003(6) 0.014(8)
N5 0.061(7) 0.073(8) 0.067(8) -0.004(7) 0.000(6) 0.000(6)
C34 0.077(11) 0.074(9) 0.092(12) 0.005(9) 0.010(9) 0.009(8)
C35 0.106(14) 0.093(10) 0.108(15) 0.000(10) 0.035(11) 0.015(10)
C36 0.097(13) 0.100(10) 0.109(14) 0.010(10) 0.029(11) 0.017(10)
C37 0.070(10) 0.091(8) 0.071(10) -0.003(8) 0.008(8) -0.007(7)
C38 0.061(10) 0.079(9) 0.069(10) 0.007(8) 0.001(8) 0.000(8)
N3 0.059(7) 0.052(8) 0.076(8) 0.003(6) 0.000(6) -0.006(6)
C47 0.060(8) 0.067(10) 0.081(11) 0.016(8) -0.004(7) -0.007(7)
C48 0.068(8) 0.053(9) 0.098(11) 0.014(8) -0.018(7) -0.005(7)
C49 0.083(10) 0.064(10) 0.095(13) 0.017(9) -0.022(9) -0.014(8)
C50 0.080(11) 0.066(10) 0.102(14) 0.013(9) -0.010(10) -0.019(9)
C51 0.069(10) 0.068(10) 0.073(11) 0.003(8) 0.003(8) -0.013(8)
N7 0.072(9) 0.082(8) 0.069(7) -0.009(6) 0.003(6) 0.005(8)
C16 0.090(13) 0.099(11) 0.078(9) -0.022(8) 0.006(10) 0.009(10)
C17 0.097(14) 0.117(12) 0.068(9) -0.023(9) 0.010(10) 0.013(12)
C18 0.098(14) 0.124(11) 0.053(9) -0.011(8) 0.003(9) -0.007(11)
C11 0.076(11) 0.099(8) 0.053(8) -0.010(6) 0.015(8) -0.011(8)
C19 0.078(12) 0.079(8) 0.061(9) -0.005(7) 0.013(9) -0.003(9)
N12 0.048(8) 0.062(6) 0.083(8) -0.001(5) -0.012(7) -0.004(6)
C29 0.064(11) 0.075(9) 0.100(11) -0.005(8) 0.008(9) 0.001(9)
C53 0.089(13) 0.077(10) 0.105(12) -0.015(9) 0.002(10) 0.001(10)
C54 0.073(12) 0.060(9) 0.113(11) -0.006(8) -0.003(9) 0.009(9)
C55 0.057(9) 0.053(7) 0.096(9) 0.001(7) -0.016(7) 0.000(7)
C56 0.050(10) 0.049(7) 0.085(10) 0.003(7) -0.005(8) 0.002(7)
N4 0.057(6) 0.050(8) 0.069(6) 0.004(7) -0.003(5) -0.011(6)
C42 0.064(8) 0.046(10) 0.060(7) 0.009(7) -0.006(6) -0.004(8)
C43 0.071(8) 0.056(10) 0.072(7) 0.004(7) 0.006(6) -0.020(8)
C44 0.069(8) 0.072(12) 0.075(8) -0.004(9) 0.012(7) -0.009(9)
C45 0.056(8) 0.080(12) 0.079(9) 0.008(10) 0.000(7) -0.013(9)
C46 0.065(8) 0.073(12) 0.063(9) 0.002(9) -0.012(6) 0.006(9)
N13 0.072(9) 0.069(9) 0.088(6) 0.013(6) 0.006(6) -0.009(7)
C59 0.076(11) 0.058(11) 0.096(9) 0.005(9) 0.019(9) -0.006(8)
C60 0.083(12) 0.100(14) 0.103(10) 0.026(11) 0.015(10) -0.021(10)
C61 0.071(11) 0.096(14) 0.091(10) 0.017(10) 0.020(8) -0.012(9)
C62 0.076(9) 0.081(11) 0.080(8) 0.014(8) 0.015(7) -0.009(8)
C63 0.066(10) 0.075(11) 0.077(8) 0.010(8) 0.011(7) -0.009(8)
N8 0.100(10) 0.071(9) 0.089(10) -0.006(7) -0.010(7) 0.001(7)
C9 0.126(14) 0.073(9) 0.126(16) -0.001(10) -0.030(12) -0.001(9)
C12 0.140(16) 0.078(10) 0.142(17) -0.001(11) -0.029(13) -0.020(10)
C13 0.110(14) 0.083(9) 0.119(15) -0.015(10) -0.030(12) -0.011(9)
C14 0.094(10) 0.082(8) 0.086(11) -0.007(8) -0.011(8) -0.009(7)
C15 0.089(11) 0.072(10) 0.077(12) -0.006(9) -0.014(9) -0.003(8)
N2 0.065(8) 0.062(7) 0.058(6) -0.003(6) -0.003(6) 0.000(6)
C8 0.052(10) 0.057(7) 0.062(9) 0.001(6) -0.011(8) -0.010(7)
C10 0.073(10) 0.065(7) 0.055(8) 0.013(6) 0.004(8) 0.000(7)
C41 0.101(14) 0.087(10) 0.068(9) 0.002(8) -0.023(10) 0.014(10)
C40 0.106(14) 0.086(10) 0.065(9) -0.003(8) -0.027(10) 0.016(11)
C39 0.082(12) 0.074(10) 0.057(9) -0.005(7) -0.009(8) 0.005(9)
C73 0.24(4) 0.18(3) 0.126(16) 0.008(17) 0.03(2) -0.05(3)
C74 0.17(3) 0.18(3) 0.22(3) 0.05(2) 0.07(2) 0.01(2)
C75 0.25(4) 0.109(14) 0.24(4) 0.04(2) -0.01(3) 0.015(17)
C76 0.18(3) 0.13(2) 0.19(3) 0.01(2) -0.03(3) 0.08(2)
C77 0.16(3) 0.26(4) 0.152(17) 0.03(2) -0.038(19) 0.06(3)
C78 0.18(3) 0.16(2) 0.15(3) 0.07(2) -0.01(2) 0.04(2)
F1A 0.190(15) 0.198(11) 0.122(12) 0.003(9) -0.038(11) -0.021(11)
Sb1A 0.1084(15) 0.186(3) 0.0741(12) -0.0171(14) -0.0177(11) 0.0483(16)
F2A 0.139(8) 0.31(2) 0.157(15) -0.061(13) -0.043(9) 0.049(11)
F3A 0.255(17) 0.213(12) 0.124(12) -0.002(10) -0.012(12) 0.073(12)
F4A 0.134(8) 0.165(14) 0.122(12) -0.032(10) 0.003(8) 0.017(9)
F5A 0.114(11) 0.190(13) 0.088(8) -0.019(8) -0.012(8) 0.024(10)
F6A 0.169(14) 0.237(16) 0.115(9) -0.046(10) -0.046(10) 0.067(13)
F1B 0.237(15) 0.112(11) 0.104(8) -0.003(7) -0.003(9) -0.015(11)
Sb1B 0.0913(12) 0.0703(10) 0.0778(10) -0.0161(9) 0.0057(9) -0.0125(9)
F2B 0.148(8) 0.113(11) 0.162(14) 0.008(10) 0.001(9) -0.004(8)
F3B 0.200(14) 0.091(9) 0.099(8) -0.017(7) 0.015(9) -0.038(9)
F4B 0.145(9) 0.168(14) 0.190(15) -0.037(11) -0.032(10) -0.016(9)
F5B 0.165(12) 0.066(7) 0.103(9) -0.018(6) -0.037(9) -0.011(7)
F6B 0.215(15) 0.092(8) 0.104(10) -0.033(8) 0.012(10) -0.042(9)
Sb1C 0.1320(17) 0.1033(16) 0.1057(15) 0.0458(12) -0.0274(13) -0.0425(13)
F1C 0.282(19) 0.226(19) 0.29(3) 0.056(17) -0.056(17) 0.056(16)
F2C 0.274(17) 0.188(15) 0.149(13) 0.047(12) -0.016(12) -0.132(12)
F3C 0.176(13) 0.196(13) 0.180(15) 0.048(11) -0.060(11) 0.002(10)
F4C 0.182(13) 0.161(13) 0.145(12) 0.060(10) -0.027(10) -0.075(10)
F5C 0.232(17) 0.146(13) 0.148(10) 0.060(9) -0.052(11) -0.070(11)
F6C 0.178(14) 0.149(13) 0.135(9) 0.067(8) -0.052(9) -0.067(10)
Sb1D 0.095(3) 0.080(3) 0.306(8) -0.052(4) 0.073(4) -0.031(2)
F1D 0.087(14) 0.067(13) 0.22(2) 0.031(13) 0.025(12) -0.008(10)
F2D 0.14(2) 0.097(14) 0.29(2) 0.017(14) 0.019(15) 0.026(13)
F3D 0.140(18) 0.18(2) 0.32(2) -0.045(17) 0.057(14) 0.002(16)
F4D 0.18(2) 0.149(16) 0.23(2) -0.015(15) 0.066(16) -0.041(16)
F5D 0.148(19) 0.12(2) 0.251(19) 0.002(15) 0.053(13) -0.014(16)
F6D 0.110(17) 0.16(2) 0.28(2) 0.005(16) 0.024(15) 0.011(15)
Sb1E 0.084(3) 0.123(4) 0.118(4) 0.063(3) -0.038(2) -0.031(2)
F1E 0.136(19) 0.148(16) 0.19(2) 0.033(15) -0.013(16) -0.035(14)
F2E 0.130(17) 0.14(2) 0.163(14) 0.049(14) -0.003(13) -0.007(15)
F3E 0.138(17) 0.163(17) 0.167(19) 0.019(15) -0.003(14) -0.036(12)
F4E 0.151(18) 0.13(2) 0.154(13) 0.037(14) -0.003(12) -0.027(15)
F5E 0.147(15) 0.162(19) 0.18(2) 0.048(16) -0.026(14) 0.012(13)
F6E 0.114(12) 0.19(2) 0.169(18) 0.027(16) -0.019(12) -0.008(13)

loop_
_atom_type_symbol
_atom_type_description
_atom_type_scat_dispersion_real
_atom_type_scat_dispersion_imag
_atom_type_scat_source
C C 0.0033 0.0016 'International Tables Vol C Tables 4.2.6.8 and 6.1.1.4'
H H 0.0000 0.0000 'International Tables Vol C Tables 4.2.6.8 and 6.1.1.4'
N N 0.0061 0.0033 'International Tables Vol C Tables 4.2.6.8 and 6.1.1.4'
F F 0.0171 0.0103 'International Tables Vol C Tables 4.2.6.8 and 6.1.1.4'
Si Si 0.0817 0.0704 'International Tables Vol C Tables 4.2.6.8 and 6.1.1.4'
Cu Cu 0.3201 1.2651 'International Tables Vol C Tables 4.2.6.8 and 6.1.1.4'
Sb Sb -0.5866 1.5461 'International Tables Vol C Tables 4.2.6.8 and 6.1.1.4'

loop_
_geom_angle_atom_site_label_1
_geom_angle_atom_site_label_2
_geom_angle_atom_site_label_3
_geom_angle
_geom_angle_site_symmetry_1
_geom_angle_site_symmetry_3
_geom_angle_publ_flag
C58 Si1 C6 109.1(13) . . ?
C58 Si1 C23 110.4(10) . . ?
C6 Si1 C23 111.6(11) . . ?
C58 Si1 C10 110.8(10) . . ?
C6 Si1 C10 110.4(11) . . ?
C23 Si1 C10 104.6(7) . . ?
Si7 F1 Cu2 168.3(9) . . ?
N13 Cu1 N10 170.7(6) . . ?
N13 Cu1 N12 90.1(6) . . ?
N10 Cu1 N12 89.1(6) . . ?
N13 Cu1 N11 88.1(6) . . ?
N10 Cu1 N11 93.0(6) . . ?
N12 Cu1 N11 176.9(6) . . ?
N13 Cu1 F12 96.3(5) . . ?
N10 Cu1 F12 93.1(6) . . ?
N12 Cu1 F12 95.2(5) . . ?
N11 Cu1 F12 82.5(6) . . ?
N7 Cu2 N1 168.0(6) . . ?
N7 Cu2 N8 89.4(6) . . ?
N1 Cu2 N8 89.9(6) . . ?
N7 Cu2 N6 91.6(6) . . ?
N1 Cu2 N6 89.3(6) . . ?
N8 Cu2 N6 178.8(6) . . ?
N7 Cu2 F1 97.0(5) . . ?
N1 Cu2 F1 94.9(6) . . ?
N8 Cu2 F1 87.8(6) . . ?
N6 Cu2 F1 91.4(5) . . ?
C68 Si2 C7 111.0(15) . . ?
C68 Si2 C37 108.4(11) . . ?
C7 Si2 C37 109.3(13) . . ?
C68 Si2 C62 110.3(13) . . ?
C7 Si2 C62 109.9(12) . . ?
C37 Si2 C62 107.8(8) . . ?
Si6 C2 H2A 109.5 . . ?
Si6 C2 H2B 109.5 . . ?
H2A C2 H2B 109.5 . . ?
Si6 C2 H2C 109.5 . . ?
H2A C2 H2C 109.5 . . ?
H2B C2 H2C 109.5 . . ?
C26 Si3 C69 114.6(15) . . ?
C26 Si3 C30 107.4(10) . . ?
C69 Si3 C30 107.2(13) . . ?
C26 Si3 C70 113.3(14) . . ?
C69 Si3 C70 104.7(19) . . ?
C30 Si3 C70 109.4(13) . . ?
N2 Cu3 N5 89.8(5) . . ?
N2 Cu3 N3 171.1(5) . . ?
N5 Cu3 N3 91.6(5) . . ?
N2 Cu3 N4 90.1(5) . . ?
N5 Cu3 N4 174.3(5) . . ?
N3 Cu3 N4 89.4(5) . . ?
C67 Si4 C11 110.4(12) . . ?
C67 Si4 C57 114.2(18) . . ?
C11 Si4 C57 109.1(14) . . ?
C67 Si4 C43 109.0(13) . . ?
C11 Si4 C43 107.0(7) . . ?
C57 Si4 C43 106.9(11) . . ?
C65 Si5 C14 108.8(14) . . ?
C65 Si5 C66 114.5(17) . . ?
C14 Si5 C66 109.4(13) . . ?
C65 Si5 C5 108.8(12) . . ?
C14 Si5 C5 107.0(9) . . ?
C66 Si5 C5 108.0(13) . . ?
C48 Si6 C55 106.0(7) . . ?
C48 Si6 C64 112.0(11) . . ?
C55 Si6 C64 109.6(9) . . ?
C48 Si6 C2 110.1(10) . . ?
C55 Si6 C2 109.5(11) . . ?
C64 Si6 C2 109.5(13) . . ?
C76 C6 Si1 110(2) . . ?
C76 C6 H6A 109.7 . . ?
Si1 C6 H6A 109.7 . . ?
C76 C6 H6B 109.7 . . ?
Si1 C6 H6B 109.7 . . ?
H6A C6 H6B 108.2 . . ?
Si2 C7 H7A 109.5 . . ?
Si2 C7 H7B 109.5 . . ?
H7A C7 H7B 109.5 . . ?
Si2 C7 H7C 109.5 . . ?
H7A C7 H7C 109.5 . . ?
H7B C7 H7C 109.5 . . ?
F10 Si7 F8 90.2(7) . . ?
F10 Si7 F11 89.9(7) . . ?
F8 Si7 F11 177.5(8) . . ?
F10 Si7 F12 174.7(9) . . ?
F8 Si7 F12 89.6(7) . . ?
F11 Si7 F12 90.5(7) . . ?
F10 Si7 F1 95.8(8) . . ?
F8 Si7 F1 89.9(7) . . ?
F11 Si7 F1 87.5(7) . . ?
F12 Si7 F1 89.5(7) . . ?
F10 Si7 F9 88.2(9) . . ?
F8 Si7 F9 90.8(7) . . ?
F11 Si7 F9 91.7(7) . . ?
F12 Si7 F9 86.5(8) . . ?
F1 Si7 F9 176.0(8) . . ?
Si7 F12 Cu1 146.9(8) . . ?
Si4 C57 H57A 109.5 . . ?
Si4 C57 H57B 109.5 . . ?
H57A C57 H57B 109.5 . . ?
Si4 C57 H57C 109.5 . . ?
H57A C57 H57C 109.5 . . ?
H57B C57 H57C 109.5 . . ?
Si1 C58 H58A 109.5 . . ?
Si1 C58 H58B 109.5 . . ?
H58A C58 H58B 109.5 . . ?
Si1 C58 H58C 109.5 . . ?
H58A C58 H58C 109.5 . . ?
H58B C58 H58C 109.5 . . ?
C73 C64 Si6 114(2) . . ?
C73 C64 H64A 108.9 . . ?
Si6 C64 H64A 108.9 . . ?
C73 C64 H64B 108.9 . . ?
Si6 C64 H64B 108.9 . . ?
H64A C64 H64B 107.7 . . ?
Si5 C65 H65A 109.5 . . ?
Si5 C65 H65B 109.5 . . ?
H65A C65 H65B 109.5 . . ?
Si5 C65 H65C 109.5 . . ?
H65A C65 H65C 109.5 . . ?
H65B C65 H65C 109.5 . . ?
C74 C66 Si5 102(3) . . ?
C74 C66 H66A 111.3 . . ?
Si5 C66 H66A 111.4 . . ?
C74 C66 H66B 111.4 . . ?
Si5 C66 H66B 111.4 . . ?
H66A C66 H66B 109.2 . . ?
C75 C67 Si4 111(3) . . ?
C75 C67 H67A 109.5 . . ?
Si4 C67 H67A 109.5 . . ?
C75 C67 H67B 109.5 . . ?
Si4 C67 H67B 109.5 . . ?
H67A C67 H67B 108.1 . . ?
C78 C68 Si2 107(2) . . ?
C78 C68 H68A 110.2 . . ?
Si2 C68 H68A 110.2 . . ?
C78 C68 H68B 110.2 . . ?
Si2 C68 H68B 110.2 . . ?
H68A C68 H68B 108.5 . . ?
Si3 C69 H69A 109.5 . . ?
Si3 C69 H69B 109.5 . . ?
H69A C69 H69B 109.5 . . ?
Si3 C69 H69C 109.5 . . ?
H69A C69 H69C 109.5 . . ?
H69B C69 H69C 109.5 . . ?
C77 C70 Si3 116(3) . . ?
C77 C70 H70A 108.2 . . ?
Si3 C70 H70A 108.2 . . ?
C77 C70 H70B 108.2 . . ?
Si3 C70 H70B 108.2 . . ?
H70A C70 H70B 107.4 . . ?
C52 N11 C33 120.0 . . ?
C52 N11 Cu1 118.3(8) . . ?
C33 N11 Cu1 121.7(8) . . ?
C30 C52 N11 120.0 . . ?
C30 C52 H52 120.0 . . ?
N11 C52 H52 120.0 . . ?
C52 C30 C31 120.0 . . ?
C52 C30 Si3 116.2(10) . . ?
C31 C30 Si3 123.6(9) . . ?
C32 C31 C30 120.0 . . ?
C32 C31 H31 120.0 . . ?
C30 C31 H31 120.0 . . ?
C33 C32 C31 120.0 . . ?
C33 C32 H32 120.0 . . ?
C31 C32 H32 120.0 . . ?
C32 C33 N11 120.0 . . ?
C32 C33 H33 120.0 . . ?
N11 C33 H33 120.0 . . ?
C3 N10 C4 120.0 . . ?
C3 N10 Cu1 121.5(8) . . ?
C4 N10 Cu1 118.4(8) . . ?
C71 C3 N10 120.0 . . ?
C71 C3 H3 120.0 . . ?
N10 C3 H3 120.0 . . ?
C72 C71 C3 120.0 . . ?
C72 C71 H71 120.0 . . ?
C3 C71 H71 120.0 . . ?
C71 C72 C5 120.0 . . ?
C71 C72 H72 120.0 . . ?
C5 C72 H72 120.0 . . ?
C4 C5 C72 120.0 . . ?
C4 C5 Si5 118.4(9) . . ?
C72 C5 Si5 121.6(9) . . ?
C5 C4 N10 120.0 . . ?
C5 C4 H4 120.0 . . ?
N10 C4 H4 120.0 . . ?
C25 N1 C28 120.0 . . ?
C25 N1 Cu2 119.8(8) . . ?
C28 N1 Cu2 120.1(8) . . ?
N1 C25 C26 120.0 . . ?
N1 C25 H25 120.0 . . ?
C26 C25 H25 120.0 . . ?
C1 C26 C25 120.0 . . ?
C1 C26 Si3 120.5(10) . . ?
C25 C26 Si3 119.5(10) . . ?
C26 C1 C27 120.0 . . ?
C26 C1 H1 120.0 . . ?
C27 C1 H1 120.0 . . ?
C28 C27 C1 120.0 . . ?
C28 C27 H27 120.0 . . ?
C1 C27 H27 120.0 . . ?
C27 C28 N1 120.0 . . ?
C27 C28 H28 120.0 . . ?
N1 C28 H28 120.0 . . ?
C20 N6 C24 120.0 . . ?
C20 N6 Cu2 123.4(7) . . ?
C24 N6 Cu2 116.6(7) . . ?
N6 C20 C21 120.0 . . ?
N6 C20 H20 120.0 . . ?
C21 C20 H20 120.0 . . ?
C22 C21 C20 120.0 . . ?
C22 C21 H21 120.0 . . ?
C20 C21 H21 120.0 . . ?
C21 C22 C23 120.0 . . ?
C21 C22 H22 120.0 . . ?
C23 C22 H22 120.0 . . ?
C24 C23 C22 120.0 . . ?
C24 C23 Si1 117.8(8) . . ?
C22 C23 Si1 122.2(8) . . ?
C23 C24 N6 120.0 . . ?
C23 C24 H24 120.0 . . ?
N6 C24 H24 120.0 . . ?
C34 N5 C38 120.0 . . ?
C34 N5 Cu3 122.0(7) . . ?
C38 N5 Cu3 117.6(7) . . ?
N5 C34 C35 120.0 . . ?
N5 C34 H34 120.0 . . ?
C35 C34 H34 120.0 . . ?
C34 C35 C36 120.0 . . ?
C34 C35 H35 120.0 . . ?
C36 C35 H35 120.0 . . ?
C37 C36 C35 120.0 . . ?
C37 C36 H36 120.0 . . ?
C35 C36 H36 120.0 . . ?
C36 C37 C38 120.0 . . ?
C36 C37 Si2 122.1(9) . . ?
C38 C37 Si2 117.8(9) . . ?
C37 C38 N5 120.0 . . ?
C37 C38 H38 120.0 . . ?
N5 C38 H38 120.0 . . ?
C47 N3 C51 120.0 . . ?
C47 N3 Cu3 117.9(6) . . ?
C51 N3 Cu3 122.1(6) . . ?
C48 C47 N3 120.0 . . ?
C48 C47 H47 120.0 . . ?
N3 C47 H47 120.0 . . ?
C47 C48 C49 120.0 . . ?
C47 C48 Si6 118.3(7) . . ?
C49 C48 Si6 121.7(7) . . ?
C48 C49 C50 120.0 . . ?
C48 C49 H49 120.0 . . ?
C50 C49 H49 120.0 . . ?
C51 C50 C49 120.0 . . ?
C51 C50 H50 120.0 . . ?
C49 C50 H50 120.0 . . ?
C50 C51 N3 120.0 . . ?
C50 C51 H51 120.0 . . ?
N3 C51 H51 120.0 . . ?
C16 N7 C19 120.0 . . ?
C16 N7 Cu2 119.7(8) . . ?
C19 N7 Cu2 120.2(8) . . ?
N7 C16 C17 120.0 . . ?
N7 C16 H16 120.0 . . ?
C17 C16 H16 120.0 . . ?
C16 C17 C18 120.0 . . ?
C16 C17 H17 120.0 . . ?
C18 C17 H17 120.0 . . ?
C11 C18 C17 120.0 . . ?
C11 C18 H18 120.0 . . ?
C17 C18 H18 120.0 . . ?
C19 C11 C18 120.0 . . ?
C19 C11 Si4 119.5(8) . . ?
C18 C11 Si4 120.5(8) . . ?
C11 C19 N7 120.0 . . ?
C11 C19 H19 120.0 . . ?
N7 C19 H19 120.0 . . ?
C29 N12 C56 120.0 . . ?
C29 N12 Cu1 123.8(7) . . ?
C56 N12 Cu1 116.2(7) . . ?
N12 C29 C53 120.0 . . ?
N12 C29 H29 120.0 . . ?
C53 C29 H29 120.0 . . ?
C29 C53 C54 120.0 . . ?
C29 C53 H53 120.0 . . ?
C54 C53 H53 120.0 . . ?
C55 C54 C53 120.0 . . ?
C55 C54 H54 120.0 . . ?
C53 C54 H54 120.0 . . ?
C54 C55 C56 120.0 . . ?
C54 C55 Si6 121.7(8) . . ?
C56 C55 Si6 118.2(8) . . ?
C55 C56 N12 120.0 . . ?
C55 C56 H56 120.0 . . ?
N12 C56 H56 120.0 . . ?
C42 N4 C46 120.0 . . ?
C42 N4 Cu3 117.1(6) . . ?
C46 N4 Cu3 122.9(6) . . ?
N4 C42 C43 120.0 . . ?
N4 C42 H42 120.0 . . ?
C43 C42 H42 120.0 . . ?
C44 C43 C42 120.0 . . ?
C44 C43 Si4 123.3(8) . . ?
C42 C43 Si4 116.7(8) . . ?
C43 C44 C45 120.0 . . ?
C43 C44 H44 120.0 . . ?
C45 C44 H44 120.0 . . ?
C46 C45 C44 120.0 . . ?
C46 C45 H45 120.0 . . ?
C44 C45 H45 120.0 . . ?
C45 C46 N4 120.0 . . ?
C45 C46 H46 120.0 . . ?
N4 C46 H46 120.0 . . ?
C59 N13 C63 120.0 . . ?
C59 N13 Cu1 119.5(7) . . ?
C63 N13 Cu1 120.4(7) . . ?
C60 C59 N13 120.0 . . ?
C60 C59 H59 120.0 . . ?
N13 C59 H59 120.0 . . ?
C59 C60 C61 120.0 . . ?
C59 C60 H60 120.0 . . ?
C61 C60 H60 120.0 . . ?
C60 C61 C62 120.0 . . ?
C60 C61 H61 120.0 . . ?
C62 C61 H61 120.0 . . ?
C63 C62 C61 120.0 . . ?
C63 C62 Si2 118.0(8) . . ?
C61 C62 Si2 122.0(8) . . ?
C62 C63 N13 120.0 . . ?
C62 C63 H63 120.0 . . ?
N13 C63 H63 120.0 . . ?
C9 N8 C15 120.0 . . ?
C9 N8 Cu2 123.4(9) . . ?
C15 N8 Cu2 116.4(9) . . ?
C12 C9 N8 120.0 . . ?
C12 C9 H9 120.0 . . ?
N8 C9 H9 120.0 . . ?
C9 C12 C13 120.0 . . ?
C9 C12 H12 120.0 . . ?
C13 C12 H12 120.0 . . ?
C14 C13 C12 120.0 . . ?
C14 C13 H13 120.0 . . ?
C12 C13 H13 120.0 . . ?
C13 C14 C15 120.0 . . ?
C13 C14 Si5 122.5(9) . . ?
C15 C14 Si5 117.4(9) . . ?
C14 C15 N8 120.0 . . ?
C14 C15 H15 120.0 . . ?
N8 C15 H15 120.0 . . ?
C8 N2 C39 120.0 . . ?
C8 N2 Cu3 119.3(6) . . ?
C39 N2 Cu3 120.4(6) . . ?
N2 C8 C10 120.0 . . ?
N2 C8 H8 120.0 . . ?
C10 C8 H8 120.0 . . ?
C41 C10 C8 120.0 . . ?
C41 C10 Si1 124.4(7) . . ?
C8 C10 Si1 115.6(7) . . ?
C10 C41 C40 120.0 . . ?
C10 C41 H41 120.0 . . ?
C40 C41 H41 120.0 . . ?
C41 C40 C39 120.0 . . ?
C41 C40 H40 120.0 . . ?
C39 C40 H40 120.0 . . ?
C40 C39 N2 120.0 . . ?
C40 C39 H39 120.0 . . ?
N2 C39 H39 120.0 . . ?
C64 C73 H73A 109.5 . . ?
C64 C73 H73B 109.5 . . ?
H73A C73 H73B 109.5 . . ?
C64 C73 H73C 109.5 . . ?
H73A C73 H73C 109.5 . . ?
H73B C73 H73C 109.5 . . ?
C66 C74 H74A 109.5 . . ?
C66 C74 H74B 109.5 . . ?
H74A C74 H74B 109.5 . . ?
C66 C74 H74C 109.5 . . ?
H74A C74 H74C 109.5 . . ?
H74B C74 H74C 109.5 . . ?
C67 C75 H75A 109.5 . . ?
C67 C75 H75B 109.5 . . ?
H75A C75 H75B 109.5 . . ?
C67 C75 H75C 109.5 . . ?
H75A C75 H75C 109.5 . . ?
H75B C75 H75C 109.5 . . ?
C6 C76 H76A 109.5 . . ?
C6 C76 H76B 109.5 . . ?
H76A C76 H76B 109.5 . . ?
C6 C76 H76C 109.5 . . ?
H76A C76 H76C 109.5 . . ?
H76B C76 H76C 109.5 . . ?
C70 C77 H77A 109.5 . . ?
C70 C77 H77B 109.5 . . ?
H77A C77 H77B 109.5 . . ?
C70 C77 H77C 109.5 . . ?
H77A C77 H77C 109.5 . . ?
H77B C77 H77C 109.5 . . ?
C68 C78 H78A 109.5 . . ?
C68 C78 H78B 109.5 . . ?
H78A C78 H78B 109.5 . . ?
C68 C78 H78C 109.5 . . ?
H78A C78 H78C 109.5 . . ?
H78B C78 H78C 109.5 . . ?
F3A Sb1A F2A 83.2(15) . . ?
F3A Sb1A F6A 89.9(13) . . ?
F2A Sb1A F6A 91.9(11) . . ?
F3A Sb1A F1A 175.6(13) . . ?
F2A Sb1A F1A 99.5(14) . . ?
F6A Sb1A F1A 93.5(12) . . ?
F3A Sb1A F5A 85.4(12) . . ?
F2A Sb1A F5A 90.3(10) . . ?
F6A Sb1A F5A 174.5(13) . . ?
F1A Sb1A F5A 91.1(10) . . ?
F3A Sb1A F4A 92.1(13) . . ?
F2A Sb1A F4A 174.3(13) . . ?
F6A Sb1A F4A 91.2(10) . . ?
F1A Sb1A F4A 85.0(11) . . ?
F5A Sb1A F4A 86.2(8) . . ?
F4B Sb1B F1B 89.9(12) . . ?
F4B Sb1B F3B 89.8(12) . . ?
F1B Sb1B F3B 177.7(9) . . ?
F4B Sb1B F6B 89.7(10) . . ?
F1B Sb1B F6B 92.2(9) . . ?
F3B Sb1B F6B 90.1(8) . . ?
F4B Sb1B F5B 89.7(9) . . ?
F1B Sb1B F5B 87.6(9) . . ?
F3B Sb1B F5B 90.1(7) . . ?
F6B Sb1B F5B 179.4(10) . . ?
F4B Sb1B F2B 177.4(11) . . ?
F1B Sb1B F2B 91.5(11) . . ?
F3B Sb1B F2B 88.7(10) . . ?
F6B Sb1B F2B 92.5(10) . . ?
F5B Sb1B F2B 88.1(8) . . ?
F5C Sb1C F6C 161.4(13) . . ?
F5C Sb1C F4C 89.1(10) . . ?
F6C Sb1C F4C 96.0(9) . . ?
F5C Sb1C F2C 86.5(10) . . ?
F6C Sb1C F2C 84.7(10) . . ?
F4C Sb1C F2C 167.4(14) . . ?
F5C Sb1C F3C 81.1(13) . . ?
F6C Sb1C F3C 82.3(11) . . ?
F4C Sb1C F3C 78.6(12) . . ?
F2C Sb1C F3C 89.0(14) . . ?
F5C Sb1C F1C 94.2(15) . . ?
F6C Sb1C F1C 103.6(13) . . ?
F4C Sb1C F1C 90.5(14) . . ?
F2C Sb1C F1C 101.6(15) . . ?
F3C Sb1C F1C 168.2(14) . . ?
F3D Sb1D F2D 109(2) . . ?
F3D Sb1D F1D 168(3) . . ?
F2D Sb1D F1D 82.0(16) . . ?
F3D Sb1D F4D 88(3) . . ?
F2D Sb1D F4D 163.9(19) . . ?
F1D Sb1D F4D 82.0(17) . . ?
F3D Sb1D F5D 86(3) . . ?
F2D Sb1D F5D 101(2) . . ?
F1D Sb1D F5D 87.4(18) . . ?
F4D Sb1D F5D 80(2) . . ?
F3D Sb1D F6D 109(2) . . ?
F2D Sb1D F6D 82(2) . . ?
F1D Sb1D F6D 77.2(17) . . ?
F4D Sb1D F6D 93(2) . . ?
F5D Sb1D F6D 164.0(17) . . ?
F6E Sb1E F4E 82(2) . . ?
F6E Sb1E F5E 151(2) . . ?
F4E Sb1E F5E 89(2) . . ?
F6E Sb1E F3E 61(2) . . ?
F4E Sb1E F3E 87(2) . . ?
F5E Sb1E F3E 92(2) . . ?
F6E Sb1E F1E 115(2) . . ?
F4E Sb1E F1E 91(2) . . ?
F5E Sb1E F1E 92(2) . . ?
F3E Sb1E F1E 176(2) . . ?
F6E Sb1E F2E 97(2) . . ?
F4E Sb1E F2E 172(2) . . ?
F5E Sb1E F2E 89(2) . . ?
F3E Sb1E F2E 86(2) . . ?
F1E Sb1E F2E 97(2) . . ?
F6E Sb1E Sb1E 60.3(18) . 2_665 ?
F4E Sb1E Sb1E 89.1(15) . 2_665 ?
F5E Sb1E Sb1E 147.2(17) . 2_665 ?
F3E Sb1E Sb1E 121.1(15) . 2_665 ?
F1E Sb1E Sb1E 55.1(15) . 2_665 ?
F2E Sb1E Sb1E 96.6(13) . 2_665 ?

loop_
_geom_bond_atom_site_label_1
_geom_bond_atom_site_label_2
_geom_bond_distance
_geom_bond_site_symmetry_2
_geom_bond_publ_flag
Si1 C58 1.84(3) . ?
Si1 C6 1.85(3) . ?
Si1 C23 1.881(12) . ?
Si1 C10 1.898(12) . ?
F1 Si7 1.706(14) . ?
F1 Cu2 2.239(13) . ?
Cu1 N13 1.971(11) . ?
Cu1 N10 1.988(12) . ?
Cu1 N12 2.003(10) . ?
Cu1 N11 2.016(11) . ?
Cu1 F12 2.371(12) . ?
Cu2 N7 2.012(11) . ?
Cu2 N1 2.018(12) . ?
Cu2 N8 2.023(12) . ?
Cu2 N6 2.025(10) . ?
Si2 C68 1.80(3) . ?
Si2 C7 1.85(3) . ?
Si2 C37 1.875(14) . ?
Si2 C62 1.895(13) . ?
C2 Si6 1.91(2) . ?
C2 H2A 0.9800 . ?
C2 H2B 0.9800 . ?
C2 H2C 0.9800 . ?
Si3 C26 1.838(17) . ?
Si3 C69 1.85(3) . ?
Si3 C30 1.869(14) . ?
Si3 C70 1.93(4) . ?
Cu3 N2 1.989(9) . ?
Cu3 N5 2.000(10) . ?
Cu3 N3 2.007(10) . ?
Cu3 N4 2.012(9) . ?
Si4 C67 1.83(3) . ?
Si4 C11 1.834(15) . ?
Si4 C57 1.84(3) . ?
Si4 C43 1.900(12) . ?
Si5 C65 1.84(3) . ?
Si5 C14 1.877(15) . ?
Si5 C66 1.89(3) . ?
Si5 C5 1.885(16) . ?
Si6 C48 1.873(11) . ?
Si6 C55 1.902(13) . ?
Si6 C64 1.90(3) . ?
C6 C76 1.63(4) . ?
C6 H6A 0.9900 . ?
C6 H6B 0.9900 . ?
C7 H7A 0.9800 . ?
C7 H7B 0.9800 . ?
C7 H7C 0.9800 . ?
Si7 F10 1.644(14) . ?
Si7 F8 1.657(13) . ?
Si7 F11 1.675(13) . ?
Si7 F12 1.707(14) . ?
Si7 F9 1.711(16) . ?
C57 H57A 0.9800 . ?
C57 H57B 0.9800 . ?
C57 H57C 0.9800 . ?
C58 H58A 0.9800 . ?
C58 H58B 0.9800 . ?
C58 H58C 0.9800 . ?
C64 C73 1.538(14) . ?
C64 H64A 0.9900 . ?
C64 H64B 0.9900 . ?
C65 H65A 0.9800 . ?
C65 H65B 0.9800 . ?
C65 H65C 0.9800 . ?
C66 C74 1.531(14) . ?
C66 H66A 0.9900 . ?
C66 H66B 0.9900 . ?
C67 C75 1.44(5) . ?
C67 H67A 0.9900 . ?
C67 H67B 0.9900 . ?
C68 C78 1.70(5) . ?
C68 H68A 0.9900 . ?
C68 H68B 0.9900 . ?
C69 H69A 0.9800 . ?
C69 H69B 0.9800 . ?
C69 H69C 0.9800 . ?
C70 C77 1.41(5) . ?
C70 H70A 0.9900 . ?
C70 H70B 0.9900 . ?
N11 C52 1.3900 . ?
N11 C33 1.3900 . ?
C52 C30 1.3900 . ?
C52 H52 0.9500 . ?
C30 C31 1.3900 . ?
C31 C32 1.3900 . ?
C31 H31 0.9500 . ?
C32 C33 1.3900 . ?
C32 H32 0.9500 . ?
C33 H33 0.9500 . ?
N10 C3 1.3900 . ?
N10 C4 1.3900 . ?
C3 C71 1.3900 . ?
C3 H3 0.9500 . ?
C71 C72 1.3900 . ?
C71 H71 0.9500 . ?
C72 C5 1.3900 . ?
C72 H72 0.9500 . ?
C5 C4 1.3900 . ?
C4 H4 0.9500 . ?
N1 C25 1.3900 . ?
N1 C28 1.3900 . ?
C25 C26 1.3900 . ?
C25 H25 0.9500 . ?
C26 C1 1.3900 . ?
C1 C27 1.3900 . ?
C1 H1 0.9500 . ?
C27 C28 1.3900 . ?
C27 H27 0.9500 . ?
C28 H28 0.9500 . ?
N6 C20 1.3900 . ?
N6 C24 1.3900 . ?
C20 C21 1.3900 . ?
C20 H20 0.9500 . ?
C21 C22 1.3900 . ?
C21 H21 0.9500 . ?
C22 C23 1.3900 . ?
C22 H22 0.9500 . ?
C23 C24 1.3900 . ?
C24 H24 0.9500 . ?
N5 C34 1.3900 . ?
N5 C38 1.3900 . ?
C34 C35 1.3900 . ?
C34 H34 0.9500 . ?
C35 C36 1.3900 . ?
C35 H35 0.9500 . ?
C36 C37 1.3900 . ?
C36 H36 0.9500 . ?
C37 C38 1.3900 . ?
C38 H38 0.9500 . ?
N3 C47 1.3900 . ?
N3 C51 1.3900 . ?
C47 C48 1.3900 . ?
C47 H47 0.9500 . ?
C48 C49 1.3900 . ?
C49 C50 1.3900 . ?
C49 H49 0.9500 . ?
C50 C51 1.3900 . ?
C50 H50 0.9500 . ?
C51 H51 0.9500 . ?
N7 C16 1.3900 . ?
N7 C19 1.3900 . ?
C16 C17 1.3900 . ?
C16 H16 0.9500 . ?
C17 C18 1.3900 . ?
C17 H17 0.9500 . ?
C18 C11 1.3900 . ?
C18 H18 0.9500 . ?
C11 C19 1.3900 . ?
C19 H19 0.9500 . ?
N12 C29 1.3900 . ?
N12 C56 1.3900 . ?
C29 C53 1.3900 . ?
C29 H29 0.9500 . ?
C53 C54 1.3900 . ?
C53 H53 0.9500 . ?
C54 C55 1.3900 . ?
C54 H54 0.9500 . ?
C55 C56 1.3900 . ?
C56 H56 0.9500 . ?
N4 C42 1.3900 . ?
N4 C46 1.3900 . ?
C42 C43 1.3900 . ?
C42 H42 0.9500 . ?
C43 C44 1.3900 . ?
C44 C45 1.3900 . ?
C44 H44 0.9500 . ?
C45 C46 1.3900 . ?
C45 H45 0.9500 . ?
C46 H46 0.9500 . ?
N13 C59 1.3900 . ?
N13 C63 1.3900 . ?
C59 C60 1.3900 . ?
C59 H59 0.9500 . ?
C60 C61 1.3900 . ?
C60 H60 0.9500 . ?
C61 C62 1.3900 . ?
C61 H61 0.9500 . ?
C62 C63 1.3900 . ?
C63 H63 0.9500 . ?
N8 C9 1.3900 . ?
N8 C15 1.3900 . ?
C9 C12 1.3900 . ?
C9 H9 0.9500 . ?
C12 C13 1.3900 . ?
C12 H12 0.9500 . ?
C13 C14 1.3900 . ?
C13 H13 0.9500 . ?
C14 C15 1.3900 . ?
C15 H15 0.9500 . ?
N2 C8 1.3900 . ?
N2 C39 1.3900 . ?
C8 C10 1.3900 . ?
C8 H8 0.9500 . ?
C10 C41 1.3900 . ?
C41 C40 1.3900 . ?
C41 H41 0.9500 . ?
C40 C39 1.3900 . ?
C40 H40 0.9500 . ?
C39 H39 0.9500 . ?
C73 H73A 0.9800 . ?
C73 H73B 0.9800 . ?
C73 H73C 0.9800 . ?
C74 H74A 0.9800 . ?
C74 H74B 0.9800 . ?
C74 H74C 0.9800 . ?
C75 H75A 0.9800 . ?
C75 H75B 0.9800 . ?
C75 H75C 0.9800 . ?
C76 H76A 0.9800 . ?
C76 H76B 0.9800 . ?
C76 H76C 0.9800 . ?
C77 H77A 0.9800 . ?
C77 H77B 0.9800 . ?
C77 H77C 0.9800 . ?
C78 H78A 0.9800 . ?
C78 H78B 0.9800 . ?
C78 H78C 0.9800 . ?
F1A Sb1A 1.82(3) . ?
Sb1A F3A 1.75(3) . ?
Sb1A F2A 1.77(2) . ?
Sb1A F6A 1.80(2) . ?
Sb1A F5A 1.845(19) . ?
Sb1A F4A 1.85(2) . ?
F1B Sb1B 1.80(2) . ?
Sb1B F4B 1.76(2) . ?
Sb1B F3B 1.829(18) . ?
Sb1B F6B 1.875(16) . ?
Sb1B F5B 1.882(14) . ?
Sb1B F2B 1.90(2) . ?
Sb1C F5C 1.81(2) . ?
Sb1C F6C 1.83(2) . ?
Sb1C F4C 1.856(19) . ?
Sb1C F2C 1.89(2) . ?
Sb1C F3C 1.94(3) . ?
Sb1C F1C 2.27(4) . ?
Sb1D F3D 1.70(5) . ?
Sb1D F2D 1.90(5) . ?
Sb1D F1D 1.99(3) . ?
Sb1D F4D 2.02(5) . ?
Sb1D F5D 2.04(6) . ?
Sb1D F6D 2.07(6) . ?
Sb1E F6E 1.74(4) . ?
Sb1E F4E 1.84(4) . ?
Sb1E F5E 1.83(4) . ?
Sb1E F3E 1.91(5) . ?
Sb1E F1E 1.92(5) . ?
Sb1E F2E 1.93(5) . ?
Sb1E Sb1E 3.315(10) 2_665 ?

loop_
_geom_torsion_atom_site_label_1
_geom_torsion_atom_site_label_2
_geom_torsion_atom_site_label_3
_geom_torsion_atom_site_label_4
_geom_torsion
_geom_torsion_site_symmetry_1
_geom_torsion_site_symmetry_2
_geom_torsion_site_symmetry_3
_geom_torsion_site_symmetry_4
_geom_torsion_publ_flag
C58 Si1 C6 C76 70(3) . . . . ?
C23 Si1 C6 C76 -53(3) . . . . ?
C10 Si1 C6 C76 -169(2) . . . . ?
Cu2 F1 Si7 F10 0(4) . . . . ?
Cu2 F1 Si7 F8 -90(4) . . . . ?
Cu2 F1 Si7 F11 89(4) . . . . ?
Cu2 F1 Si7 F12 -180(100) . . . . ?
F8 Si7 F12 Cu1 93.7(14) . . . . ?
F11 Si7 F12 Cu1 -88.8(14) . . . . ?
F1 Si7 F12 Cu1 -176.3(13) . . . . ?
F9 Si7 F12 Cu1 2.9(14) . . . . ?
C65 Si5 C66 C74 -46(3) . . . . ?
C14 Si5 C66 C74 77(3) . . . . ?
C5 Si5 C66 C74 -167(3) . . . . ?
C11 Si4 C67 C75 -166(3) . . . . ?
C57 Si4 C67 C75 -42(4) . . . . ?
C43 Si4 C67 C75 77(4) . . . . ?
C7 Si2 C68 C78 58(3) . . . . ?
C37 Si2 C68 C78 178(2) . . . . ?
C62 Si2 C68 C78 -64(3) . . . . ?
C33 N11 C52 C30 0.0 . . . . ?
Cu1 N11 C52 C30 179.7(12) . . . . ?
N11 C52 C30 C31 0.0 . . . . ?
N11 C52 C30 Si3 -175.1(15) . . . . ?
C26 Si3 C30 C52 -83.7(13) . . . . ?
C69 Si3 C30 C52 152.8(18) . . . . ?
C70 Si3 C30 C52 39.7(17) . . . . ?
C26 Si3 C30 C31 101.4(13) . . . . ?
C69 Si3 C30 C31 -22(2) . . . . ?
C70 Si3 C30 C31 -135.2(16) . . . . ?
C52 C30 C31 C32 0.0 . . . . ?
Si3 C30 C31 C32 174.7(16) . . . . ?
C30 C31 C32 C33 0.0 . . . . ?
C31 C32 C33 N11 0.0 . . . . ?
C52 N11 C33 C32 0.0 . . . . ?
Cu1 N11 C33 C32 -179.7(13) . . . . ?
C4 N10 C3 C71 0.0 . . . . ?
Cu1 N10 C3 C71 176.9(11) . . . . ?
N10 C3 C71 C72 0.0 . . . . ?
C3 C71 C72 C5 0.0 . . . . ?
C71 C72 C5 C4 0.0 . . . . ?
C71 C72 C5 Si5 -179.2(13) . . . . ?
C65 Si5 C5 C4 143.5(15) . . . . ?
C14 Si5 C5 C4 26.1(11) . . . . ?
C66 Si5 C5 C4 -91.6(15) . . . . ?
C65 Si5 C5 C72 -37.2(17) . . . . ?
C14 Si5 C5 C72 -154.7(9) . . . . ?
C66 Si5 C5 C72 87.6(15) . . . . ?
C72 C5 C4 N10 0.0 . . . . ?
Si5 C5 C4 N10 179.3(12) . . . . ?
C3 N10 C4 C5 0.0 . . . . ?
Cu1 N10 C4 C5 -177.0(10) . . . . ?
C28 N1 C25 C26 0.0 . . . . ?
Cu2 N1 C25 C26 -178.0(11) . . . . ?
N1 C25 C26 C1 0.0 . . . . ?
N1 C25 C26 Si3 -178.6(14) . . . . ?
C69 Si3 C26 C1 -34.6(19) . . . . ?
C30 Si3 C26 C1 -153.6(10) . . . . ?
C70 Si3 C26 C1 85.5(15) . . . . ?
C69 Si3 C26 C25 144.0(16) . . . . ?
C30 Si3 C26 C25 25.0(14) . . . . ?
C70 Si3 C26 C25 -96.0(15) . . . . ?
C25 C26 C1 C27 0.0 . . . . ?
Si3 C26 C1 C27 178.6(14) . . . . ?
C26 C1 C27 C28 0.0 . . . . ?
C1 C27 C28 N1 0.0 . . . . ?
C25 N1 C28 C27 0.0 . . . . ?
Cu2 N1 C28 C27 178.0(11) . . . . ?
C24 N6 C20 C21 0.0 . . . . ?
Cu2 N6 C20 C21 -179.2(10) . . . . ?
N6 C20 C21 C22 0.0 . . . . ?
C20 C21 C22 C23 0.0 . . . . ?
C21 C22 C23 C24 0.0 . . . . ?
C21 C22 C23 Si1 180.0(11) . . . . ?
C58 Si1 C23 C24 19.9(13) . . . . ?
C6 Si1 C23 C24 141.3(11) . . . . ?
C10 Si1 C23 C24 -99.4(9) . . . . ?
C58 Si1 C23 C22 -160.1(11) . . . . ?
C6 Si1 C23 C22 -38.7(14) . . . . ?
C10 Si1 C23 C22 80.7(9) . . . . ?
C22 C23 C24 N6 0.0 . . . . ?
Si1 C23 C24 N6 -180.0(11) . . . . ?
C20 N6 C24 C23 0.0 . . . . ?
Cu2 N6 C24 C23 179.2(9) . . . . ?
C38 N5 C34 C35 0.0 . . . . ?
Cu3 N5 C34 C35 -173.2(10) . . . . ?
N5 C34 C35 C36 0.0 . . . . ?
C34 C35 C36 C37 0.0 . . . . ?
C35 C36 C37 C38 0.0 . . . . ?
C35 C36 C37 Si2 176.0(13) . . . . ?
C68 Si2 C37 C36 -148.2(14) . . . . ?
C7 Si2 C37 C36 -27.1(15) . . . . ?
C62 Si2 C37 C36 92.3(11) . . . . ?
C68 Si2 C37 C38 27.8(16) . . . . ?
C7 Si2 C37 C38 149.0(13) . . . . ?
C62 Si2 C37 C38 -91.6(10) . . . . ?
C36 C37 C38 N5 0.0 . . . . ?
Si2 C37 C38 N5 -176.2(12) . . . . ?
C34 N5 C38 C37 0.0 . . . . ?
Cu3 N5 C38 C37 173.5(10) . . . . ?
C51 N3 C47 C48 0.0 . . . . ?
Cu3 N3 C47 C48 179.6(10) . . . . ?
N3 C47 C48 C49 0.0 . . . . ?
N3 C47 C48 Si6 177.0(13) . . . . ?
C55 Si6 C48 C47 33.2(11) . . . . ?
C64 Si6 C48 C47 -86.3(12) . . . . ?
C2 Si6 C48 C47 151.6(13) . . . . ?
C55 Si6 C48 C49 -149.8(9) . . . . ?
C64 Si6 C48 C49 90.7(13) . . . . ?
C2 Si6 C48 C49 -31.4(16) . . . . ?
C47 C48 C49 C50 0.0 . . . . ?
Si6 C48 C49 C50 -176.9(13) . . . . ?
C48 C49 C50 C51 0.0 . . . . ?
C49 C50 C51 N3 0.0 . . . . ?
C47 N3 C51 C50 0.0 . . . . ?
Cu3 N3 C51 C50 -179.6(10) . . . . ?
C19 N7 C16 C17 0.0 . . . . ?
Cu2 N7 C16 C17 -175.7(10) . . . . ?
N7 C16 C17 C18 0.0 . . . . ?
C16 C17 C18 C11 0.0 . . . . ?
C17 C18 C11 C19 0.0 . . . . ?
C17 C18 C11 Si4 -179.2(13) . . . . ?
C67 Si4 C11 C19 -87.0(15) . . . . ?
C57 Si4 C11 C19 146.8(14) . . . . ?
C43 Si4 C11 C19 31.5(11) . . . . ?
C67 Si4 C11 C18 92.3(15) . . . . ?
C57 Si4 C11 C18 -34.0(16) . . . . ?
C43 Si4 C11 C18 -149.3(9) . . . . ?
C18 C11 C19 N7 0.0 . . . . ?
Si4 C11 C19 N7 179.3(13) . . . . ?
C16 N7 C19 C11 0.0 . . . . ?
Cu2 N7 C19 C11 175.7(11) . . . . ?
C56 N12 C29 C53 0.0 . . . . ?
Cu1 N12 C29 C53 179.1(9) . . . . ?
N12 C29 C53 C54 0.0 . . . . ?
C29 C53 C54 C55 0.0 . . . . ?
C53 C54 C55 C56 0.0 . . . . ?
C53 C54 C55 Si6 -177.5(11) . . . . ?
C54 C55 C56 N12 0.0 . . . . ?
Si6 C55 C56 N12 177.5(10) . . . . ?
C29 N12 C56 C55 0.0 . . . . ?
Cu1 N12 C56 C55 -179.1(9) . . . . ?
C46 N4 C42 C43 0.0 . . . . ?
Cu3 N4 C42 C43 -178.5(9) . . . . ?
N4 C42 C43 C44 0.0 . . . . ?
N4 C42 C43 Si4 -178.7(11) . . . . ?
C42 C43 C44 C45 0.0 . . . . ?
Si4 C43 C44 C45 178.6(11) . . . . ?
C43 C44 C45 C46 0.0 . . . . ?
C44 C45 C46 N4 0.0 . . . . ?
C42 N4 C46 C45 0.0 . . . . ?
Cu3 N4 C46 C45 178.4(9) . . . . ?
C63 N13 C59 C60 0.0 . . . . ?
Cu1 N13 C59 C60 -178.1(11) . . . . ?
N13 C59 C60 C61 0.0 . . . . ?
C59 C60 C61 C62 0.0 . . . . ?
C60 C61 C62 C63 0.0 . . . . ?
C60 C61 C62 Si2 180.0(12) . . . . ?
C68 Si2 C62 C63 -86.1(14) . . . . ?
C7 Si2 C62 C63 151.2(14) . . . . ?
C37 Si2 C62 C63 32.2(11) . . . . ?
C68 Si2 C62 C61 94.0(13) . . . . ?
C7 Si2 C62 C61 -28.8(16) . . . . ?
C37 Si2 C62 C61 -147.8(9) . . . . ?
C61 C62 C63 N13 0.0 . . . . ?
Si2 C62 C63 N13 -180.0(12) . . . . ?
C59 N13 C63 C62 0.0 . . . . ?
Cu1 N13 C63 C62 178.1(11) . . . . ?
C15 N8 C9 C12 0.0 . . . . ?
Cu2 N8 C9 C12 -173.8(13) . . . . ?
N8 C9 C12 C13 0.0 . . . . ?
C9 C12 C13 C14 0.0 . . . . ?
C12 C13 C14 C15 0.0 . . . . ?
C12 C13 C14 Si5 177.5(15) . . . . ?
C65 Si5 C14 C13 -19.1(17) . . . . ?
C66 Si5 C14 C13 -144.9(15) . . . . ?
C5 Si5 C14 C13 98.3(12) . . . . ?
C65 Si5 C14 C15 158.4(14) . . . . ?
C66 Si5 C14 C15 32.6(16) . . . . ?
C5 Si5 C14 C15 -84.2(12) . . . . ?
C13 C14 C15 N8 0.0 . . . . ?
Si5 C14 C15 N8 -177.6(14) . . . . ?
C9 N8 C15 C14 0.0 . . . . ?
Cu2 N8 C15 C14 174.2(12) . . . . ?
C39 N2 C8 C10 0.0 . . . . ?
Cu3 N2 C8 C10 -174.2(10) . . . . ?
N2 C8 C10 C41 0.0 . . . . ?
N2 C8 C10 Si1 179.3(11) . . . . ?
C58 Si1 C10 C41 90.8(13) . . . . ?
C6 Si1 C10 C41 -30.1(14) . . . . ?
C23 Si1 C10 C41 -150.3(9) . . . . ?
C58 Si1 C10 C8 -88.5(13) . . . . ?
C6 Si1 C10 C8 150.6(12) . . . . ?
C23 Si1 C10 C8 30.5(10) . . . . ?
C8 C10 C41 C40 0.0 . . . . ?
Si1 C10 C41 C40 -179.2(12) . . . . ?
C10 C41 C40 C39 0.0 . . . . ?
C41 C40 C39 N2 0.0 . . . . ?
C8 N2 C39 C40 0.0 . . . . ?
Cu3 N2 C39 C40 174.1(10) . . . . ?
